data_4120818
loop_
_publ_author_name
'Ashleigh L. Ward'
'Heather L. Buckley'
'Wayne W. Lukens'
'John Arnold'

_publ_section_title
;
 Synthesis and Characterization of Thorium(IV) and Uranium(IV) Corrole
 Complexes
;
_journal_name_full 'Journal of the American Chemical Society'
_journal_page_first 13965
_journal_page_last 13971
_journal_paper_doi 10.1021/ja407203s
_journal_volume 135
_journal_year 2013
_chemical_formula_moiety 'C96 H94 Cl2 N8 O6 U2'
_chemical_formula_sum 'C96 H94 Cl2 N8 O6 U2'
_chemical_formula_weight 2002.75
_chemical_name_common 'Complex 2'
_space_group_IT_number 15
_symmetry_cell_setting monoclinic
_symmetry_space_group_name_Hall '-C 2yc'
_symmetry_space_group_name_H-M 'C 1 2/c 1'
_atom_sites_solution_hydrogens geom
_atom_sites_solution_primary direct
_atom_sites_solution_secondary difmap
_cell_angle_alpha 90.00
_cell_angle_beta 123.272(2)
_cell_angle_gamma 90.00
_cell_formula_units_Z 4
_cell_length_a 27.0738(14)
_cell_length_b 23.6955(12)
_cell_length_c 20.6036(11)
_cell_measurement_reflns_used 9939
_cell_measurement_temperature 100(2)
_cell_measurement_theta_max 25.31
_cell_measurement_theta_min 2.29
_cell_volume 11051.1(10)
_computing_cell_refinement 'Bruker SAINT'
_computing_data_collection 'Bruker APEX2'
_computing_data_reduction 'Bruker SAINT'
_computing_molecular_graphics ORTEP-32
_computing_publication_material WinGX
_computing_structure_refinement 'SHELXL-97 (Sheldrick, 2008)'
_computing_structure_solution 'SHELXS-97 (Sheldrick, 2008)'
_diffrn_ambient_temperature 100(2)
_diffrn_detector_area_resol_mean 8.366
_diffrn_measured_fraction_theta_full 0.994
_diffrn_measured_fraction_theta_max 0.989
_diffrn_measurement_device_type 'Bruker APEX-II CCD'
_diffrn_measurement_method '\f and \w scans'
_diffrn_radiation_monochromator 'QUAZAR multilayer mirrors'
_diffrn_radiation_source 'fine-focus sealed tube'
_diffrn_radiation_type MoK\a
_diffrn_radiation_wavelength 0.71073
_diffrn_reflns_av_R_equivalents 0.0582
_diffrn_reflns_av_sigmaI/netI 0.0836
_diffrn_reflns_limit_h_max 28
_diffrn_reflns_limit_h_min -32
_diffrn_reflns_limit_k_max 22
_diffrn_reflns_limit_k_min -28
_diffrn_reflns_limit_l_max 24
_diffrn_reflns_limit_l_min -23
_diffrn_reflns_number 37647
_diffrn_reflns_theta_full 25.00
_diffrn_reflns_theta_max 25.41
_diffrn_reflns_theta_min 1.24
_exptl_absorpt_coefficient_mu 3.021
_exptl_absorpt_correction_T_max 0.9420
_exptl_absorpt_correction_T_min 0.8164
_exptl_absorpt_correction_type multi-scan
_exptl_absorpt_process_details SADABS
_exptl_crystal_colour pink
_exptl_crystal_density_diffrn 1.204
_exptl_crystal_density_meas a
_exptl_crystal_description needle
_exptl_crystal_F_000 3968
_exptl_crystal_size_max 0.07
_exptl_crystal_size_mid 0.04
_exptl_crystal_size_min 0.02
_platon_squeeze_details
;
;
_refine_diff_density_max 3.002
_refine_diff_density_min -1.016
_refine_diff_density_rms 0.174
_refine_ls_extinction_method none
_refine_ls_goodness_of_fit_ref 1.038
_refine_ls_hydrogen_treatment constr
_refine_ls_matrix_type full
_refine_ls_number_parameters 524
_refine_ls_number_reflns 10080
_refine_ls_number_restraints 0
_refine_ls_restrained_S_all 1.038
_refine_ls_R_factor_all 0.0833
_refine_ls_R_factor_gt 0.0527
_refine_ls_shift/su_max 0.003
_refine_ls_shift/su_mean 0.000
_refine_ls_structure_factor_coef Fsqd
_refine_ls_weighting_details 'calc w=1/[\s^2^(Fo^2^)+(0.0875P)^2^+0.0000P] where P=(Fo^2^+2Fc^2^)/3'
_refine_ls_weighting_scheme calc
_refine_ls_wR_factor_gt 0.1450
_refine_ls_wR_factor_ref 0.1544
_reflns_number_gt 6768
_reflns_number_total 10080
_reflns_threshold_expression >2sigma(I)
_cod_data_source_file ja407203s_si_002_2.cif
_cod_data_source_block (2)
_cod_original_cell_volume 11051.0(10)
_cod_database_code 4120818

loop_
_symmetry_equiv_pos_as_xyz
'x, y, z'
'-x, y, -z+1/2'
'x+1/2, y+1/2, z'
'-x+1/2, y+1/2, -z+1/2'
'-x, -y, -z'
'x, -y, z-1/2'
'-x+1/2, -y+1/2, -z'
'x+1/2, -y+1/2, z-1/2'

loop_
_atom_site_label
_atom_site_type_symbol
_atom_site_fract_x
_atom_site_fract_y
_atom_site_fract_z
_atom_site_U_iso_or_equiv
_atom_site_adp_type
_atom_site_occupancy
_atom_site_symmetry_multiplicity
_atom_site_calc_flag
_atom_site_refinement_flags
C1 C 0.4607(3) 0.6131(3) 0.9814(4) 0.0284(18) Uani 1 1 d .
C2 C 0.4475(3) 0.5699(3) 1.0174(4) 0.0302(19) Uani 1 1 d .
C3 C 0.4378(3) 0.5106(3) 1.0076(4) 0.0323(19) Uani 1 1 d .
H025 H 0.4494 0.4861 0.9817 0.039 Uiso 1 1 calc R
C4 C 0.4089(3) 0.4953(3) 1.0419(4) 0.035(2) Uani 1 1 d .
H044 H 0.3969 0.4582 1.0447 0.042 Uiso 1 1 calc R
C5 C 0.4000(3) 0.5450(3) 1.0729(4) 0.0282(18) Uani 1 1 d .
C6 C 0.3627(3) 0.5540(3) 1.0997(4) 0.0285(18) Uani 1 1 d .
C7 C 0.3497(3) 0.6086(3) 1.1134(4) 0.0268(18) Uani 1 1 d .
C8 C 0.3094(3) 0.6223(3) 1.1373(4) 0.0294(18) Uani 1 1 d .
H022 H 0.2893 0.5960 1.1496 0.035 Uiso 1 1 calc R
C9 C 0.3059(3) 0.6791(3) 1.1389(4) 0.0265(17) Uani 1 1 d .
H013 H 0.2837 0.6996 1.1540 0.032 Uiso 1 1 calc R
C10 C 0.3418(3) 0.7033(3) 1.1137(4) 0.0258(18) Uani 1 1 d .
C11 C 0.3424(3) 0.7602(3) 1.0956(4) 0.0282(18) Uani 1 1 d .
C12 C 0.3653(3) 0.7797(3) 1.0513(4) 0.0289(18) Uani 1 1 d .
C13 C 0.3503(3) 0.8330(3) 1.0102(4) 0.0276(18) Uani 1 1 d .
H023 H 0.3307 0.8639 1.0162 0.033 Uiso 1 1 calc R
C14 C 0.3694(3) 0.8306(3) 0.9616(4) 0.035(2) Uani 1 1 d .
H042 H 0.3641 0.8594 0.9262 0.041 Uiso 1 1 calc R
C15 C 0.3987(3) 0.7778(3) 0.9718(4) 0.0286(18) Uani 1 1 d .
C16 C 0.4214(3) 0.7575(3) 0.9296(4) 0.0315(19) Uani 1 1 d .
C17 C 0.4461(3) 0.7013(3) 0.9422(4) 0.0283(18) Uani 1 1 d .
C18 C 0.4590(3) 0.6702(4) 0.8945(5) 0.037(2) Uani 1 1 d .
H030 H 0.4603 0.6845 0.8524 0.044 Uiso 1 1 calc R
C19 C 0.4689(3) 0.6165(3) 0.9200(4) 0.035(2) Uani 1 1 d .
H029 H 0.4797 0.5862 0.9000 0.042 Uiso 1 1 calc R
C20 C 0.4138(4) 0.7916(3) 0.8637(4) 0.0328(19) Uani 1 1 d .
C21 C 0.4590(4) 0.8224(4) 0.8706(5) 0.047(2) Uani 1 1 d .
C22 C 0.4505(5) 0.8516(5) 0.8060(6) 0.073(3) Uani 1 1 d .
H068 H 0.4816 0.8738 0.8106 0.087 Uiso 1 1 calc R
C23 C 0.3960(5) 0.8480(5) 0.7344(6) 0.072(3) Uani 1 1 d .
C24 C 0.3534(5) 0.8170(4) 0.7295(5) 0.054(3) Uani 1 1 d .
H045 H 0.3165 0.8148 0.6811 0.065 Uiso 1 1 calc R
C25 C 0.3605(4) 0.7876(4) 0.7921(5) 0.044(2) Uani 1 1 d .
C26 C 0.3099(4) 0.7521(4) 0.7810(5) 0.064(3) Uani 1 1 d .
H05A H 0.3225 0.7126 0.7931 0.096 Uiso 1 1 calc R
H05B H 0.2763 0.7549 0.7269 0.096 Uiso 1 1 calc R
H05C H 0.2982 0.7656 0.8155 0.096 Uiso 1 1 calc R
C27 C 0.5188(4) 0.8252(5) 0.9473(6) 0.076(4) Uani 1 1 d .
H06D H 0.5161 0.8499 0.9834 0.114 Uiso 1 1 calc R
H06E H 0.5483 0.8402 0.9384 0.114 Uiso 1 1 calc R
H06F H 0.5305 0.7872 0.9696 0.114 Uiso 1 1 calc R
C28 C 0.3907(6) 0.8827(7) 0.6673(7) 0.114(6) Uani 1 1 d .
H07D H 0.3526 0.9022 0.6391 0.171 Uiso 1 1 calc R
H07E H 0.3935 0.8573 0.6318 0.171 Uiso 1 1 calc R
H07F H 0.4228 0.9104 0.6885 0.171 Uiso 1 1 calc R
C29 C 0.3152(3) 0.8026(3) 1.1189(4) 0.0255(17) Uani 1 1 d .
C30 C 0.3504(3) 0.8453(3) 1.1713(4) 0.0293(18) Uani 1 1 d .
H028 H 0.3912 0.8472 1.1900 0.035 Uiso 1 1 calc R
C31 C 0.3261(3) 0.8853(3) 1.1962(4) 0.036(2) Uani 1 1 d .
H046 H 0.3503 0.9138 1.2320 0.043 Uiso 1 1 calc R
C32 C 0.2662(3) 0.8828(3) 1.1682(4) 0.0302(18) Uani 1 1 d .
C33 C 0.2301(3) 0.8421(3) 1.1133(4) 0.0242(17) Uani 1 1 d .
H017 H 0.1889 0.8409 1.0926 0.029 Uiso 1 1 calc R
C34 C 0.2562(3) 0.8026(3) 1.0893(4) 0.0285(18) Uani 1 1 d .
H031 H 0.2318 0.7752 1.0514 0.034 Uiso 1 1 calc R
C35 C 0.1838(4) 0.9273(4) 1.1589(5) 0.051(2) Uani 1 1 d .
H06A H 0.1654 0.9365 1.1038 0.076 Uiso 1 1 calc R
H06B H 0.1752 0.9572 1.1840 0.076 Uiso 1 1 calc R
H06C H 0.1681 0.8914 1.1635 0.076 Uiso 1 1 calc R
C36 C 0.3303(3) 0.5051(3) 1.1053(4) 0.0309(19) Uani 1 1 d .
C37 C 0.2708(3) 0.4958(3) 1.0470(4) 0.0299(18) Uani 1 1 d .
C38 C 0.2409(4) 0.4520(4) 1.0523(5) 0.048(2) Uani 1 1 d .
H057 H 0.2002 0.4472 1.0129 0.058 Uiso 1 1 calc R
C39 C 0.2678(4) 0.4139(4) 1.1138(5) 0.052(3) Uani 1 1 d .
C40 C 0.3271(4) 0.4219(4) 1.1710(5) 0.047(2) Uani 1 1 d .
H059 H 0.3463 0.3962 1.2133 0.057 Uiso 1 1 calc R
C41 C 0.3588(4) 0.4659(3) 1.1680(5) 0.040(2) Uani 1 1 d .
C42 C 0.4237(4) 0.4703(4) 1.2300(5) 0.065(3) Uani 1 1 d .
H05D H 0.4304 0.4600 1.2803 0.097 Uiso 1 1 calc R
H05E H 0.4370 0.5092 1.2323 0.097 Uiso 1 1 calc R
H05F H 0.4458 0.4447 1.2177 0.097 Uiso 1 1 calc R
C43 C 0.2404(3) 0.5330(3) 0.9750(4) 0.038(2) Uani 1 1 d .
H02A H 0.2653 0.5361 0.9542 0.057 Uiso 1 1 calc R
H02B H 0.2339 0.5707 0.9887 0.057 Uiso 1 1 calc R
H02C H 0.2023 0.5163 0.9357 0.057 Uiso 1 1 calc R
C44 C 0.2328(5) 0.3641(5) 1.1193(7) 0.085(4) Uani 1 1 d .
H07A H 0.2582 0.3306 1.1399 0.128 Uiso 1 1 calc R
H07B H 0.1981 0.3557 1.0676 0.128 Uiso 1 1 calc R
H07C H 0.2201 0.3745 1.1540 0.128 Uiso 1 1 calc R
C45 C 0.5207(4) 0.8180(3) 1.1279(5) 0.040(2) Uani 1 1 d .
H04A H 0.5363 0.8267 1.1824 0.061 Uiso 1 1 calc R
H04B H 0.4784 0.8267 1.0961 0.061 Uiso 1 1 calc R
H04C H 0.5414 0.8408 1.1103 0.061 Uiso 1 1 calc R
C46 C 0.5906(3) 0.7456(4) 1.1634(5) 0.046(2) Uani 1 1 d .
H03A H 0.6075 0.7486 1.2198 0.055 Uiso 1 1 calc R
H03B H 0.6120 0.7721 1.1499 0.055 Uiso 1 1 calc R
C47 C 0.5961(4) 0.6845(4) 1.1418(6) 0.049(2) Uani 1 1 d .
H03C H 0.5805 0.6820 1.0858 0.058 Uiso 1 1 calc R
H03D H 0.6381 0.6727 1.1716 0.058 Uiso 1 1 calc R
C48 C 0.5814(4) 0.5922(4) 1.1669(5) 0.050(3) Uani 1 1 d .
H04D H 0.5804 0.5813 1.1203 0.075 Uiso 1 1 calc R
H04E H 0.5548 0.5678 1.1725 0.075 Uiso 1 1 calc R
H04F H 0.6217 0.5882 1.2126 0.075 Uiso 1 1 calc R
N1 N 0.4500(2) 0.6658(2) 0.9974(3) 0.0269(15) Uani 1 1 d .
N2 N 0.3966(2) 0.7472(3) 1.0290(3) 0.0269(15) Uani 1 1 d .
N3 N 0.3695(2) 0.6594(2) 1.1004(3) 0.0245(14) Uani 1 1 d .
N4 N 0.4275(2) 0.5891(3) 1.0625(3) 0.0258(14) Uani 1 1 d .
O1 O 0.2469(2) 0.9226(3) 1.1959(3) 0.0469(16) Uani 1 1 d .
O2 O 0.5296(2) 0.7584(2) 1.1204(3) 0.0351(13) Uani 1 1 d .
O3 O 0.5630(2) 0.6491(2) 1.1601(3) 0.0388(14) Uani 1 1 d .
Cl1 Cl 0.5000 0.61063(10) 1.2500 0.0296(6) Uani 1 2 d S
Cl2 Cl 0.5000 0.74994(11) 1.2500 0.0287(6) Uani 1 2 d S
U1 U 0.458519(11) 0.679101(11) 1.116542(14) 0.02520(12) Uani 1 1 d .

loop_
_atom_site_aniso_label
_atom_site_aniso_U_11
_atom_site_aniso_U_22
_atom_site_aniso_U_33
_atom_site_aniso_U_23
_atom_site_aniso_U_13
_atom_site_aniso_U_12
C1 0.027(4) 0.032(4) 0.021(4) -0.001(3) 0.010(3) 0.008(3)
C2 0.022(4) 0.033(4) 0.024(4) -0.002(3) 0.005(3) 0.006(3)
C3 0.029(4) 0.037(5) 0.031(4) -0.002(4) 0.016(4) 0.006(4)
C4 0.028(4) 0.025(4) 0.033(4) 0.004(4) 0.005(4) 0.004(3)
C5 0.027(4) 0.030(4) 0.022(4) 0.003(3) 0.010(3) 0.002(4)
C6 0.026(4) 0.031(4) 0.022(4) -0.003(3) 0.009(3) 0.008(3)
C7 0.021(4) 0.038(5) 0.014(4) 0.006(3) 0.005(3) 0.004(3)
C8 0.024(4) 0.032(5) 0.024(4) 0.001(3) 0.008(3) -0.003(3)
C9 0.027(4) 0.030(4) 0.026(4) -0.003(3) 0.017(3) -0.002(3)
C10 0.020(4) 0.031(4) 0.016(4) -0.003(3) 0.004(3) 0.006(3)
C11 0.025(4) 0.040(5) 0.017(4) -0.002(3) 0.011(3) -0.002(4)
C12 0.025(4) 0.038(5) 0.017(4) -0.007(3) 0.007(3) 0.001(4)
C13 0.027(4) 0.025(4) 0.029(4) -0.003(3) 0.014(4) 0.006(3)
C14 0.042(5) 0.033(5) 0.029(4) 0.006(3) 0.019(4) -0.001(4)
C15 0.034(4) 0.036(5) 0.023(4) -0.005(3) 0.020(4) -0.005(4)
C16 0.038(5) 0.037(5) 0.023(4) -0.005(3) 0.019(4) -0.008(4)
C17 0.031(4) 0.031(4) 0.020(4) -0.001(3) 0.012(3) 0.002(4)
C18 0.039(5) 0.060(6) 0.025(4) -0.001(4) 0.026(4) 0.010(4)
C19 0.037(5) 0.038(5) 0.034(5) -0.003(4) 0.022(4) 0.011(4)
C20 0.044(5) 0.031(5) 0.034(5) 0.009(4) 0.029(4) 0.008(4)
C21 0.048(6) 0.054(6) 0.050(6) 0.016(5) 0.035(5) 0.009(5)
C22 0.060(7) 0.109(9) 0.066(7) 0.037(7) 0.046(6) 0.007(6)
C23 0.078(8) 0.106(9) 0.052(7) 0.041(6) 0.048(6) 0.027(7)
C24 0.059(6) 0.074(7) 0.036(5) 0.014(5) 0.030(5) 0.011(5)
C25 0.049(6) 0.049(6) 0.043(5) 0.006(4) 0.031(5) 0.012(5)
C26 0.055(6) 0.075(7) 0.034(5) 0.011(5) 0.007(5) -0.003(6)
C27 0.059(7) 0.114(10) 0.062(7) 0.005(6) 0.038(6) -0.034(6)
C28 0.104(10) 0.188(16) 0.076(8) 0.076(10) 0.066(8) 0.036(10)
C29 0.025(4) 0.029(4) 0.017(4) 0.002(3) 0.008(3) 0.007(3)
C30 0.022(4) 0.043(5) 0.022(4) 0.003(4) 0.011(3) 0.012(4)
C31 0.029(4) 0.045(5) 0.023(4) -0.001(4) 0.008(4) 0.011(4)
C32 0.034(5) 0.037(5) 0.023(4) 0.002(3) 0.018(4) 0.012(4)
C33 0.019(4) 0.034(4) 0.019(4) 0.002(3) 0.009(3) 0.006(3)
C34 0.029(4) 0.033(4) 0.021(4) 0.000(3) 0.012(4) -0.003(3)
C35 0.047(6) 0.057(6) 0.055(6) 0.001(5) 0.032(5) 0.010(5)
C36 0.042(5) 0.027(4) 0.027(4) -0.004(3) 0.021(4) -0.004(4)
C37 0.031(4) 0.025(4) 0.034(4) -0.001(3) 0.019(4) -0.008(3)
C38 0.038(5) 0.063(6) 0.027(5) -0.001(4) 0.008(4) -0.007(5)
C39 0.067(7) 0.040(5) 0.052(6) 0.000(4) 0.034(5) -0.022(5)
C40 0.065(6) 0.038(5) 0.036(5) 0.010(4) 0.026(5) -0.008(5)
C41 0.049(5) 0.028(4) 0.041(5) 0.003(4) 0.023(4) 0.002(4)
C42 0.067(6) 0.045(6) 0.043(5) 0.023(5) 0.005(5) 0.001(5)
C43 0.035(4) 0.029(4) 0.034(4) 0.000(4) 0.010(4) 0.001(4)
C44 0.099(9) 0.079(8) 0.073(8) 0.015(6) 0.044(7) -0.025(7)
C45 0.051(5) 0.036(5) 0.032(5) 0.004(4) 0.022(4) -0.001(4)
C46 0.031(5) 0.068(7) 0.036(5) 0.001(5) 0.017(4) -0.005(4)
C47 0.032(5) 0.079(7) 0.046(5) 0.000(5) 0.029(4) -0.002(5)
C48 0.034(5) 0.060(6) 0.042(5) -0.011(5) 0.012(4) 0.014(4)
N1 0.024(3) 0.029(4) 0.028(3) -0.006(3) 0.014(3) 0.004(3)
N2 0.024(3) 0.030(3) 0.027(3) -0.005(3) 0.015(3) 0.006(3)
N3 0.024(3) 0.025(3) 0.025(3) 0.006(3) 0.014(3) 0.004(3)
N4 0.027(3) 0.034(4) 0.019(3) -0.002(3) 0.014(3) 0.006(3)
O1 0.035(3) 0.060(4) 0.034(3) -0.009(3) 0.012(3) 0.017(3)
O2 0.030(3) 0.040(3) 0.034(3) -0.005(3) 0.017(3) -0.007(3)
O3 0.031(3) 0.051(4) 0.032(3) -0.002(3) 0.016(3) 0.009(3)
Cl1 0.0357(15) 0.0252(13) 0.0203(12) 0.000 0.0105(12) 0.000
Cl2 0.0349(15) 0.0302(14) 0.0208(12) 0.000 0.0152(12) 0.000
U1 0.02491(18) 0.02872(18) 0.01975(17) -0.00135(12) 0.01084(13) 0.00247(13)

loop_
_atom_type_symbol
_atom_type_description
_atom_type_scat_dispersion_real
_atom_type_scat_dispersion_imag
_atom_type_scat_source
C C 0.0033 0.0016 'International Tables Vol C Tables 4.2.6.8 and 6.1.1.4'
H H 0.0000 0.0000 'International Tables Vol C Tables 4.2.6.8 and 6.1.1.4'
N N 0.0061 0.0033 'International Tables Vol C Tables 4.2.6.8 and 6.1.1.4'
O O 0.0106 0.0060 'International Tables Vol C Tables 4.2.6.8 and 6.1.1.4'
Cl Cl 0.1484 0.1585 'International Tables Vol C Tables 4.2.6.8 and 6.1.1.4'
U U -9.6767 9.6646 'International Tables Vol C Tables 4.2.6.8 and 6.1.1.4'

loop_
_geom_angle_atom_site_label_1
_geom_angle_atom_site_label_2
_geom_angle_atom_site_label_3
_geom_angle
_geom_angle_site_symmetry_1
_geom_angle_site_symmetry_3
N1 C1 C19 109.0(7) . .
N1 C1 C2 112.8(7) . .
C19 C1 C2 136.2(7) . .
N4 C2 C1 114.5(7) . .
N4 C2 C3 108.1(7) . .
C1 C2 C3 135.9(8) . .
C4 C3 C2 107.7(7) . .
C4 C3 H025 126.2 . .
C2 C3 H025 126.2 . .
C3 C4 C5 107.4(7) . .
C3 C4 H044 126.3 . .
C5 C4 H044 126.3 . .
N4 C5 C6 121.1(7) . .
N4 C5 C4 108.8(7) . .
C6 C5 C4 129.4(7) . .
C5 C6 C7 121.9(7) . .
C5 C6 C36 119.4(7) . .
C7 C6 C36 118.3(7) . .
N3 C7 C6 125.9(7) . .
N3 C7 C8 107.9(6) . .
C6 C7 C8 126.0(7) . .
C9 C8 C7 107.9(7) . .
C9 C8 H022 126.1 . .
C7 C8 H022 126.1 . .
C8 C9 C10 108.4(7) . .
C8 C9 H013 125.8 . .
C10 C9 H013 125.8 . .
N3 C10 C11 125.3(7) . .
N3 C10 C9 108.4(6) . .
C11 C10 C9 125.8(7) . .
C10 C11 C12 123.5(7) . .
C10 C11 C29 119.2(7) . .
C12 C11 C29 117.2(7) . .
N2 C12 C11 125.8(7) . .
N2 C12 C13 108.5(7) . .
C11 C12 C13 124.9(7) . .
C14 C13 C12 107.1(7) . .
C14 C13 H023 126.4 . .
C12 C13 H023 126.4 . .
C13 C14 C15 109.4(7) . .
C13 C14 H042 125.3 . .
C15 C14 H042 125.3 . .
C16 C15 N2 125.1(7) . .
C16 C15 C14 127.3(7) . .
N2 C15 C14 107.3(6) . .
C15 C16 C17 121.6(7) . .
C15 C16 C20 119.5(7) . .
C17 C16 C20 118.5(7) . .
N1 C17 C18 108.6(7) . .
N1 C17 C16 122.0(7) . .
C18 C17 C16 128.4(7) . .
C19 C18 C17 107.1(7) . .
C19 C18 H030 126.5 . .
C17 C18 H030 126.5 . .
C18 C19 C1 108.1(7) . .
C18 C19 H029 126.0 . .
C1 C19 H029 126.0 . .
C21 C20 C25 119.8(8) . .
C21 C20 C16 121.8(7) . .
C25 C20 C16 118.2(7) . .
C20 C21 C22 119.6(9) . .
C20 C21 C27 120.9(8) . .
C22 C21 C27 119.5(9) . .
C21 C22 C23 119.8(10) . .
C21 C22 H068 120.1 . .
C23 C22 H068 120.1 . .
C24 C23 C22 119.0(9) . .
C24 C23 C28 125.2(11) . .
C22 C23 C28 115.8(11) . .
C23 C24 C25 122.6(9) . .
C23 C24 H045 118.7 . .
C25 C24 H045 118.7 . .
C24 C25 C20 119.1(9) . .
C24 C25 C26 119.2(8) . .
C20 C25 C26 121.7(8) . .
C25 C26 H05A 109.5 . .
C25 C26 H05B 109.5 . .
H05A C26 H05B 109.5 . .
C25 C26 H05C 109.5 . .
H05A C26 H05C 109.5 . .
H05B C26 H05C 109.5 . .
C21 C27 H06D 109.5 . .
C21 C27 H06E 109.5 . .
H06D C27 H06E 109.5 . .
C21 C27 H06F 109.5 . .
H06D C27 H06F 109.5 . .
H06E C27 H06F 109.5 . .
C23 C28 H07D 109.5 . .
C23 C28 H07E 109.5 . .
H07D C28 H07E 109.5 . .
C23 C28 H07F 109.5 . .
H07D C28 H07F 109.5 . .
H07E C28 H07F 109.5 . .
C34 C29 C30 118.7(7) . .
C34 C29 C11 121.9(7) . .
C30 C29 C11 119.4(6) . .
C31 C30 C29 120.8(7) . .
C31 C30 H028 119.6 . .
C29 C30 H028 119.6 . .
C32 C31 C30 119.6(7) . .
C32 C31 H046 120.2 . .
C30 C31 H046 120.2 . .
O1 C32 C31 115.5(7) . .
O1 C32 C33 124.2(7) . .
C31 C32 C33 120.3(7) . .
C32 C33 C34 118.4(7) . .
C32 C33 H017 120.8 . .
C34 C33 H017 120.8 . .
C29 C34 C33 122.1(7) . .
C29 C34 H031 118.9 . .
C33 C34 H031 118.9 . .
O1 C35 H06A 109.5 . .
O1 C35 H06B 109.5 . .
H06A C35 H06B 109.5 . .
O1 C35 H06C 109.5 . .
H06A C35 H06C 109.5 . .
H06B C35 H06C 109.5 . .
C37 C36 C41 118.0(7) . .
C37 C36 C6 120.2(6) . .
C41 C36 C6 121.8(7) . .
C38 C37 C36 120.5(7) . .
C38 C37 C43 119.6(7) . .
C36 C37 C43 119.8(7) . .
C37 C38 C39 122.1(7) . .
C37 C38 H057 119.0 . .
C39 C38 H057 119.0 . .
C40 C39 C38 117.9(8) . .
C40 C39 C44 120.6(8) . .
C38 C39 C44 121.5(9) . .
C41 C40 C39 121.7(8) . .
C41 C40 H059 119.1 . .
C39 C40 H059 119.1 . .
C40 C41 C36 119.7(7) . .
C40 C41 C42 118.8(7) . .
C36 C41 C42 121.5(7) . .
C41 C42 H05D 109.5 . .
C41 C42 H05E 109.5 . .
H05D C42 H05E 109.5 . .
C41 C42 H05F 109.5 . .
H05D C42 H05F 109.5 . .
H05E C42 H05F 109.5 . .
C37 C43 H02A 109.5 . .
C37 C43 H02B 109.5 . .
H02A C43 H02B 109.5 . .
C37 C43 H02C 109.5 . .
H02A C43 H02C 109.5 . .
H02B C43 H02C 109.5 . .
C39 C44 H07A 109.5 . .
C39 C44 H07B 109.5 . .
H07A C44 H07B 109.5 . .
C39 C44 H07C 109.5 . .
H07A C44 H07C 109.5 . .
H07B C44 H07C 109.5 . .
O2 C45 H04A 109.5 . .
O2 C45 H04B 109.5 . .
H04A C45 H04B 109.5 . .
O2 C45 H04C 109.5 . .
H04A C45 H04C 109.5 . .
H04B C45 H04C 109.5 . .
O2 C46 C47 106.5(7) . .
O2 C46 H03A 110.4 . .
C47 C46 H03A 110.4 . .
O2 C46 H03B 110.4 . .
C47 C46 H03B 110.4 . .
H03A C46 H03B 108.6 . .
O3 C47 C46 107.6(7) . .
O3 C47 H03C 110.2 . .
C46 C47 H03C 110.2 . .
O3 C47 H03D 110.2 . .
C46 C47 H03D 110.2 . .
H03C C47 H03D 108.5 . .
O3 C48 H04D 109.5 . .
O3 C48 H04E 109.5 . .
H04D C48 H04E 109.5 . .
O3 C48 H04F 109.5 . .
H04D C48 H04F 109.5 . .
H04E C48 H04F 109.5 . .
C1 N1 C17 106.9(6) . .
C1 N1 U1 117.5(5) . .
C17 N1 U1 134.5(5) . .
C12 N2 C15 107.5(6) . .
C12 N2 U1 116.1(5) . .
C15 N2 U1 131.7(5) . .
C10 N3 C7 107.4(6) . .
C10 N3 U1 117.2(5) . .
C7 N3 U1 128.9(4) . .
C5 N4 C2 107.5(6) . .
C5 N4 U1 135.0(5) . .
C2 N4 U1 116.7(5) . .
C32 O1 C35 116.9(6) . .
C46 O2 C45 110.2(6) . .
C46 O2 U1 116.4(5) . .
C45 O2 U1 122.0(5) . .
C48 O3 C47 110.4(7) . .
C48 O3 U1 124.1(5) . .
C47 O3 U1 118.8(5) . .
U1 Cl1 U1 110.32(8) 2_657 .
U1 Cl2 U1 108.49(8) . 2_657
N3 U1 N2 76.9(2) . .
N3 U1 N4 70.8(2) . .
N2 U1 N4 110.34(19) . .
N3 U1 N1 109.1(2) . .
N2 U1 N1 70.5(2) . .
N4 U1 N1 65.0(2) . .
N3 U1 O3 150.2(2) . .
N2 U1 O3 131.1(2) . .
N4 U1 O3 87.30(19) . .
N1 U1 O3 77.58(18) . .
N3 U1 O2 146.48(19) . .
N2 U1 O2 74.53(18) . .
N4 U1 O2 136.35(19) . .
N1 U1 O2 77.36(18) . .
O3 U1 O2 62.75(17) . .
N3 U1 Cl1 81.40(14) . .
N2 U1 Cl1 152.37(15) . .
N4 U1 Cl1 77.77(14) . .
N1 U1 Cl1 133.83(15) . .
O3 U1 Cl1 74.22(13) . .
O2 U1 Cl1 118.66(11) . .
N3 U1 Cl2 94.92(15) . .
N2 U1 Cl2 94.26(15) . .
N4 U1 Cl2 146.99(15) . .
N1 U1 Cl2 146.97(15) . .
O3 U1 Cl2 92.89(12) . .
O2 U1 Cl2 70.25(11) . .
Cl1 U1 Cl2 70.59(6) . .

loop_
_geom_bond_atom_site_label_1
_geom_bond_atom_site_label_2
_geom_bond_distance
_geom_bond_site_symmetry_2
C1 N1 1.362(9) .
C1 C19 1.401(11) .
C1 C2 1.420(11) .
C2 N4 1.385(10) .
C2 C3 1.422(10) .
C3 C4 1.361(11) .
C3 H025 0.9500 .
C4 C5 1.422(11) .
C4 H044 0.9500 .
C5 N4 1.366(9) .
C5 C6 1.407(11) .
C6 C7 1.409(10) .
C6 C36 1.495(11) .
C7 N3 1.404(9) .
C7 C8 1.460(11) .
C8 C9 1.349(10) .
C8 H022 0.9500 .
C9 C10 1.448(11) .
C9 H013 0.9500 .
C10 N3 1.395(10) .
C10 C11 1.403(11) .
C11 C12 1.432(11) .
C11 C29 1.474(10) .
C12 N2 1.395(9) .
C12 C13 1.448(10) .
C13 C14 1.359(11) .
C13 H023 0.9500 .
C14 C15 1.434(10) .
C14 H042 0.9500 .
C15 C16 1.396(11) .
C15 N2 1.412(9) .
C16 C17 1.447(11) .
C16 C20 1.495(10) .
C17 N1 1.373(10) .
C17 C18 1.416(11) .
C18 C19 1.347(11) .
C18 H030 0.9500 .
C19 H029 0.9500 .
C20 C21 1.364(12) .
C20 C25 1.390(11) .
C21 C22 1.404(13) .
C21 C27 1.521(13) .
C22 C23 1.404(15) .
C22 H068 0.9500 .
C23 C24 1.323(15) .
C23 C28 1.547(14) .
C24 C25 1.384(12) .
C24 H045 0.9500 .
C25 C26 1.514(13) .
C26 H05A 0.9800 .
C26 H05B 0.9800 .
C26 H05C 0.9800 .
C27 H06D 0.9800 .
C27 H06E 0.9800 .
C27 H06F 0.9800 .
C28 H07D 0.9800 .
C28 H07E 0.9800 .
C28 H07F 0.9800 .
C29 C34 1.361(10) .
C29 C30 1.404(10) .
C30 C31 1.400(10) .
C30 H028 0.9500 .
C31 C32 1.391(10) .
C31 H046 0.9500 .
C32 O1 1.349(9) .
C32 C33 1.398(10) .
C33 C34 1.417(11) .
C33 H017 0.9500 .
C34 H031 0.9500 .
C35 O1 1.441(9) .
C35 H06A 0.9800 .
C35 H06B 0.9800 .
C35 H06C 0.9800 .
C36 C37 1.401(10) .
C36 C41 1.426(11) .
C37 C38 1.358(11) .
C37 C43 1.522(10) .
C38 C39 1.392(12) .
C38 H057 0.9500 .
C39 C40 1.388(12) .
C39 C44 1.557(13) .
C40 C41 1.372(11) .
C40 H059 0.9500 .
C41 C42 1.506(11) .
C42 H05D 0.9800 .
C42 H05E 0.9800 .
C42 H05F 0.9800 .
C43 H02A 0.9800 .
C43 H02B 0.9800 .
C43 H02C 0.9800 .
C44 H07A 0.9800 .
C44 H07B 0.9800 .
C44 H07C 0.9800 .
C45 O2 1.455(9) .
C45 H04A 0.9800 .
C45 H04B 0.9800 .
C45 H04C 0.9800 .
C46 O2 1.415(9) .
C46 C47 1.547(12) .
C46 H03A 0.9900 .
C46 H03B 0.9900 .
C47 O3 1.420(10) .
C47 H03C 0.9900 .
C47 H03D 0.9900 .
C48 O3 1.418(10) .
C48 H04D 0.9800 .
C48 H04E 0.9800 .
C48 H04F 0.9800 .
N1 U1 2.357(6) .
N2 U1 2.313(6) .
N3 U1 2.291(6) .
N4 U1 2.338(6) .
O2 U1 2.659(5) .
O3 U1 2.555(5) .
Cl1 U1 2.8401(14) 2_657
Cl1 U1 2.8401(14) .
Cl2 U1 2.8725(15) .
Cl2 U1 2.8725(15) 2_657

loop_
_platon_squeeze_void_nr
_platon_squeeze_void_average_x
_platon_squeeze_void_average_y
_platon_squeeze_void_average_z
_platon_squeeze_void_volume
_platon_squeeze_void_count_electrons
_platon_squeeze_void_content
1 -0.017 0.486 -0.029 3725 1024 ' '
